data_7718514
loop_
_publ_author_name
'Ghosh, Riya'
'Mazumdar, Rakesh'
'Samanta, Bapan'
'Saha, Shankhadeep'
'Mondal, Biplab'

_publ_section_title
;
 Reaction of a non-heme iron-nitrosyl with dioxygen: decomposition of the
 ligand through NOD-like activity.
;
_journal_issue 19
_journal_name_full 'Dalton transactions (Cambridge, England : 2003)'
_journal_page_first 7793
_journal_page_last 7800
_journal_paper_doi 10.1039/d5dt00009b
_journal_volume 54
_journal_year 2025
_chemical_formula_sum 'C15 H23 Cl2 N7 O10'
_chemical_formula_weight 532.30
_space_group_crystal_system monoclinic
_space_group_IT_number 4
_space_group_name_Hall 'P 2yb'
_space_group_name_H-M_alt 'P 1 21 1'
_atom_sites_solution_hydrogens geom
_audit_creation_method SHELXL-2016/6
_audit_update_record
;
2022-05-03 deposited with the CCDC.	2025-04-07 downloaded from the CCDC.
;
_cell_angle_alpha 90
_cell_angle_beta 94.911(5)
_cell_angle_gamma 90
_cell_formula_units_Z 2
_cell_length_a 8.3825(5)
_cell_length_b 9.5056(5)
_cell_length_c 15.3798(8)
_cell_measurement_reflns_used 1541
_cell_measurement_temperature 293(2)
_cell_measurement_theta_max 25.1440
_cell_measurement_theta_min 2.8860
_cell_volume 1220.97(12)
_computing_structure_refinement 'SHELXL-2016/6 (Sheldrick, 2016)'
_computing_structure_solution 'SHELXT 2018/2 (Sheldrick, 2018)'
_diffrn_ambient_temperature 293(2)
_diffrn_detector_area_resol_mean 16.2760
_diffrn_measured_fraction_theta_full 1.000
_diffrn_measured_fraction_theta_max 1.000
_diffrn_measurement_device_type 'SuperNova, Single source at offset/far, Eos'
_diffrn_radiation_type MoK\a
_diffrn_radiation_wavelength 0.71073
_diffrn_reflns_av_R_equivalents 0.0245
_diffrn_reflns_av_unetI/netI 0.0455
_diffrn_reflns_Laue_measured_fraction_full 1.000
_diffrn_reflns_Laue_measured_fraction_max 1.000
_diffrn_reflns_limit_h_max 7
_diffrn_reflns_limit_h_min -9
_diffrn_reflns_limit_k_max 11
_diffrn_reflns_limit_k_min -10
_diffrn_reflns_limit_l_max 18
_diffrn_reflns_limit_l_min -17
_diffrn_reflns_number 4366
_diffrn_reflns_point_group_measured_fraction_full 0.810
_diffrn_reflns_point_group_measured_fraction_max 0.810
_diffrn_reflns_theta_full 24.993
_diffrn_reflns_theta_max 24.993
_diffrn_reflns_theta_min 2.439
_diffrn_source 'micro-focus sealed X-ray tube'
_exptl_absorpt_coefficient_mu 0.328
_exptl_absorpt_correction_T_max 1.00000
_exptl_absorpt_correction_T_min 0.83763
_exptl_absorpt_correction_type multi-scan
_exptl_absorpt_process_details
;
CrysAlisPro 1.171.40.23a (Rigaku Oxford Diffraction, 2018)
Empirical absorption correction using spherical harmonics,
 implemented in SCALE3 ABSPACK scaling algorithm.
;
_exptl_crystal_colour colourless
_exptl_crystal_density_diffrn 1.448
_exptl_crystal_description needle
_exptl_crystal_F_000 552
_exptl_crystal_size_max 0.16
_exptl_crystal_size_mid 0.14
_exptl_crystal_size_min 0.10
_refine_diff_density_max 0.382
_refine_diff_density_min -0.388
_refine_diff_density_rms 0.077
_refine_ls_abs_structure_details
;
 Classical Flack method preferred over Parsons because s.u. lower.
;
_refine_ls_abs_structure_Flack -0.11(16)
_refine_ls_extinction_method none
_refine_ls_goodness_of_fit_ref 1.026
_refine_ls_hydrogen_treatment constr
_refine_ls_matrix_type full
_refine_ls_number_parameters 312
_refine_ls_number_reflns 3475
_refine_ls_number_restraints 1
_refine_ls_restrained_S_all 1.026
_refine_ls_R_factor_all 0.0780
_refine_ls_R_factor_gt 0.0641
_refine_ls_shift/su_max 0.000
_refine_ls_shift/su_mean 0.000
_refine_ls_structure_factor_coef Fsqd
_refine_ls_weighting_details 'w=1/[\s^2^(Fo^2^)+(0.1000P)^2^+1.0000P] where P=(Fo^2^+2Fc^2^)/3'
_refine_ls_weighting_scheme calc
_refine_ls_wR_factor_gt 0.1702
_refine_ls_wR_factor_ref 0.1869
_reflns_Friedel_coverage 0.521
_reflns_Friedel_fraction_full 0.594
_reflns_Friedel_fraction_max 0.594
_reflns_number_gt 2853
_reflns_number_total 3475
_reflns_threshold_expression 'I > 2\s(I)'
_cod_data_source_file d5dt00009b2.cif
_cod_data_source_block exp_6589
_cod_depositor_comments 'Adding full bibliography for 7718514--7718517.cif.'
_cod_original_sg_symbol_H-M 'P 21'
_cod_database_code 7718514
_shelx_shelxl_version_number 2016/6
_shelx_space_group_comment
;
The symmetry employed for this shelxl refinement is uniquely defined
by the following loop, which should always be used as a source of
symmetry information in preference to the above space-group names.
They are only intended as comments.
;

loop_
_space_group_symop_operation_xyz
'x, y, z'
'-x, y+1/2, -z'

loop_
_atom_site_label
_atom_site_type_symbol
_atom_site_fract_x
_atom_site_fract_y
_atom_site_fract_z
_atom_site_U_iso_or_equiv
_atom_site_adp_type
_atom_site_occupancy
_atom_site_site_symmetry_order
_atom_site_calc_flag
_atom_site_refinement_flags_posn
_atom_site_refinement_flags_adp
_atom_site_refinement_flags_occupancy
_atom_site_disorder_assembly
_atom_site_disorder_group
Cl2 Cl 0.2144(2) 0.6567(2) 0.09526(12) 0.0628(5) Uani 1 1 d . . . . .
Cl1 Cl 0.1955(3) 0.1515(3) 0.56492(12) 0.0683(6) Uani 1 1 d . . . . .
N1 N 0.2825(7) 0.6741(7) 0.8557(3) 0.0479(14) Uani 1 1 d . . . . .
N5 N 0.2743(6) 0.5355(6) 0.6789(4) 0.0463(14) Uani 1 1 d . . . . .
N4 N 0.4019(7) 0.4504(6) 0.7034(4) 0.0457(14) Uani 1 1 d . . . . .
N3 N 0.3202(7) 0.3520(6) 0.8426(4) 0.0479(14) Uani 1 1 d . . . . .
N2 N 0.4137(6) 0.5930(6) 0.8804(4) 0.0467(14) Uani 1 1 d . . . . .
N6 N 0.0896(7) 0.4968(7) 0.7939(4) 0.0518(15) Uani 1 1 d . . . . .
O9 O 0.1436(12) 0.5296(11) 0.0629(6) 0.123(3) Uani 1 1 d . . . . .
O5 O 0.1360(10) 0.0688(9) 0.4924(5) 0.105(3) Uani 1 1 d . . . . .
O1 O 0.4040(9) 0.4415(8) 0.9070(5) 0.090(2) Uani 1 1 d . . . . .
C10 C 0.3214(9) 0.6315(8) 0.6222(4) 0.0544(18) Uani 1 1 d . . . . .
O7 O 0.1939(12) 0.6774(11) 0.1819(4) 0.126(3) Uani 1 1 d . . . . .
C2 C 0.5442(8) 0.6781(9) 0.8870(5) 0.057(2) Uani 1 1 d . . . . .
C8 C 0.1077(8) 0.5086(8) 0.7019(4) 0.0498(17) Uani 1 1 d . . . . .
H8A H 0.039657 0.584458 0.678350 0.060 Uiso 1 1 calc R U . . .
H8B H 0.069719 0.422315 0.673571 0.060 Uiso 1 1 calc R U . . .
O8 O 0.3806(9) 0.6481(11) 0.0793(6) 0.120(3) Uani 1 1 d . . . . .
N7 N 0.1631(13) 0.2825(11) 0.2821(7) 0.105(3) Uani 1 1 d . . . . .
C4 C 0.3316(10) 0.8095(9) 0.8466(5) 0.058(2) Uani 1 1 d . . . . .
O2 O 0.3938(10) 0.3255(8) 0.7631(5) 0.099(2) Uani 1 1 d . . . . .
C6 C 0.1143(8) 0.6186(8) 0.8464(4) 0.0497(17) Uani 1 1 d . . . . .
H6A H 0.082455 0.597617 0.904177 0.060 Uiso 1 1 calc R U . . .
H6B H 0.044257 0.692427 0.821912 0.060 Uiso 1 1 calc R U . . .
C11 C 0.4800(9) 0.6053(9) 0.6108(5) 0.058(2) Uani 1 1 d . . . . .
H11 H 0.543742 0.655296 0.574969 0.070 Uiso 1 1 calc R U . . .
C7 C 0.1477(9) 0.3648(9) 0.8341(5) 0.057(2) Uani 1 1 d . . . . .
H7A H 0.108933 0.357416 0.891617 0.068 Uiso 1 1 calc R U . . .
H7B H 0.102931 0.286882 0.799359 0.068 Uiso 1 1 calc R U . . .
C15 C 0.2121(12) 0.3715(12) 0.3220(7) 0.077(3) Uani 1 1 d . . . . .
C12 C 0.5265(9) 0.4921(9) 0.6619(5) 0.0553(19) Uani 1 1 d . . . . .
C3 C 0.4933(11) 0.8107(10) 0.8658(6) 0.067(2) Uani 1 1 d . . . . .
H3 H 0.558562 0.889644 0.864662 0.081 Uiso 1 1 calc R U . . .
O3 O 0.0973(12) 0.1549(15) 0.6308(6) 0.156(5) Uani 1 1 d . . . . .
C9 C 0.2142(12) 0.7427(11) 0.5809(6) 0.076(3) Uani 1 1 d . . . . .
H9A H 0.123866 0.699344 0.548879 0.114 Uiso 1 1 calc R U . . .
H9B H 0.272243 0.797795 0.541828 0.114 Uiso 1 1 calc R U . . .
H9C H 0.177549 0.802515 0.625371 0.114 Uiso 1 1 calc R U . . .
O10 O 0.1498(16) 0.7693(12) 0.0457(7) 0.156(5) Uani 1 1 d . . . . .
C1 C 0.7086(10) 0.6266(14) 0.9156(7) 0.091(3) Uani 1 1 d . . . . .
H1A H 0.708884 0.585476 0.972634 0.137 Uiso 1 1 calc R U . . .
H1B H 0.782361 0.703967 0.917458 0.137 Uiso 1 1 calc R U . . .
H1C H 0.740112 0.557152 0.875117 0.137 Uiso 1 1 calc R U . . .
C13 C 0.6871(11) 0.4214(12) 0.6715(7) 0.081(3) Uani 1 1 d . . . . .
H13A H 0.724876 0.416876 0.732115 0.122 Uiso 1 1 calc R U . . .
H13B H 0.761630 0.474156 0.640351 0.122 Uiso 1 1 calc R U . . .
H13C H 0.677656 0.327857 0.648026 0.122 Uiso 1 1 calc R U . . .
C5 C 0.2159(13) 0.9264(10) 0.8256(7) 0.082(3) Uani 1 1 d . . . . .
H5A H 0.170094 0.916635 0.766536 0.123 Uiso 1 1 calc R U . . .
H5B H 0.270780 1.014879 0.832171 0.123 Uiso 1 1 calc R U . . .
H5C H 0.132482 0.922780 0.864572 0.123 Uiso 1 1 calc R U . . .
C14 C 0.2751(17) 0.4872(13) 0.3748(9) 0.111(4) Uani 1 1 d . . . . .
H14A H 0.223663 0.572828 0.354718 0.166 Uiso 1 1 calc R U . . .
H14B H 0.388320 0.494675 0.370258 0.166 Uiso 1 1 calc R U . . .
H14C H 0.255405 0.471063 0.434536 0.166 Uiso 1 1 calc R U . . .
O4 O 0.225(2) 0.2839(12) 0.5399(7) 0.217(8) Uani 1 1 d . . . . .
O6 O 0.3388(14) 0.0880(16) 0.5975(8) 0.190(6) Uani 1 1 d . . . . .

loop_
_atom_site_aniso_label
_atom_site_aniso_U_11
_atom_site_aniso_U_22
_atom_site_aniso_U_33
_atom_site_aniso_U_23
_atom_site_aniso_U_13
_atom_site_aniso_U_12
Cl2 0.0652(11) 0.0658(11) 0.0574(10) -0.0088(11) 0.0056(8) 0.0109(11)
Cl1 0.0862(14) 0.0678(12) 0.0502(10) -0.0089(11) 0.0011(9) 0.0042(13)
N1 0.052(3) 0.049(4) 0.042(3) -0.001(3) -0.001(2) 0.000(3)
N5 0.043(3) 0.052(3) 0.043(3) 0.000(3) -0.004(2) -0.003(3)
N4 0.045(3) 0.045(3) 0.046(3) 0.004(3) -0.004(2) 0.005(3)
N3 0.045(3) 0.052(4) 0.046(3) 0.001(3) 0.003(3) -0.001(3)
N2 0.039(3) 0.051(3) 0.049(3) -0.005(3) 0.001(2) 0.002(3)
N6 0.041(3) 0.060(4) 0.054(3) 0.008(3) 0.002(3) -0.005(3)
O9 0.129(7) 0.137(8) 0.103(6) -0.025(6) 0.017(5) -0.066(6)
O5 0.138(7) 0.098(5) 0.073(4) -0.035(4) -0.020(4) 0.014(5)
O1 0.089(5) 0.089(5) 0.090(5) 0.004(4) 0.001(4) -0.002(4)
C10 0.067(5) 0.053(4) 0.042(3) 0.003(3) -0.009(3) -0.004(4)
O7 0.155(7) 0.165(9) 0.059(4) -0.034(5) 0.007(4) 0.033(7)
C2 0.041(4) 0.072(6) 0.058(4) -0.011(4) 0.000(3) -0.008(4)
C8 0.041(3) 0.055(4) 0.052(4) -0.002(3) -0.006(3) 0.006(3)
O8 0.084(5) 0.116(6) 0.164(7) -0.043(7) 0.027(5) -0.008(5)
N7 0.113(8) 0.090(7) 0.107(7) -0.014(6) -0.021(6) -0.026(6)
C4 0.069(5) 0.060(5) 0.043(4) -0.008(4) -0.001(4) -0.004(4)
O2 0.108(6) 0.089(5) 0.098(5) 0.012(4) 0.005(4) 0.001(5)
C6 0.039(3) 0.057(5) 0.053(4) -0.001(3) 0.004(3) 0.005(3)
C11 0.060(5) 0.064(5) 0.050(4) 0.003(4) 0.007(3) -0.008(4)
C7 0.050(4) 0.057(5) 0.063(5) 0.010(4) 0.007(4) -0.009(4)
C15 0.067(6) 0.083(7) 0.079(6) 0.014(6) -0.006(5) -0.010(6)
C12 0.048(4) 0.069(5) 0.050(4) 0.002(4) 0.002(3) -0.005(4)
C3 0.071(6) 0.060(5) 0.072(6) -0.006(4) 0.005(4) -0.021(5)
O3 0.140(8) 0.217(11) 0.117(6) -0.079(8) 0.052(5) -0.086(9)
C9 0.082(6) 0.075(6) 0.071(5) 0.023(5) 0.000(5) 0.005(5)
O10 0.212(12) 0.136(8) 0.124(8) 0.026(7) 0.045(7) 0.094(9)
C1 0.044(4) 0.102(9) 0.127(8) -0.011(7) 0.001(5) -0.009(5)
C13 0.056(5) 0.103(8) 0.088(7) 0.022(6) 0.021(4) 0.025(5)
C5 0.101(8) 0.051(5) 0.091(7) 0.004(5) -0.003(6) 0.013(5)
C14 0.122(10) 0.083(7) 0.123(10) -0.016(7) -0.014(8) -0.028(7)
O4 0.45(3) 0.099(8) 0.106(8) -0.001(6) 0.026(11) -0.071(11)
O6 0.142(9) 0.230(15) 0.183(10) -0.076(10) -0.067(7) 0.087(10)

loop_
_atom_type_symbol
_atom_type_description
_atom_type_scat_dispersion_real
_atom_type_scat_dispersion_imag
_atom_type_scat_source
C C 0.0033 0.0016 'International Tables Vol C Tables 4.2.6.8 and 6.1.1.4'
H H 0.0000 0.0000 'International Tables Vol C Tables 4.2.6.8 and 6.1.1.4'
Cl Cl 0.1484 0.1585 'International Tables Vol C Tables 4.2.6.8 and 6.1.1.4'
N N 0.0061 0.0033 'International Tables Vol C Tables 4.2.6.8 and 6.1.1.4'
O O 0.0106 0.0060 'International Tables Vol C Tables 4.2.6.8 and 6.1.1.4'

loop_
_geom_angle_atom_site_label_1
_geom_angle_atom_site_label_2
_geom_angle_atom_site_label_3
_geom_angle
_geom_angle_site_symmetry_1
_geom_angle_site_symmetry_3
_geom_angle_publ_flag
O7 Cl2 O10 110.2(7) . . ?
O7 Cl2 O9 112.3(7) . . ?
O10 Cl2 O9 109.3(7) . . ?
O7 Cl2 O8 112.2(5) . . ?
O10 Cl2 O8 106.7(7) . . ?
O9 Cl2 O8 105.9(6) . . ?
O4 Cl1 O3 109.2(9) . . ?
O4 Cl1 O6 109.4(11) . . ?
O3 Cl1 O6 107.5(8) . . ?
O4 Cl1 O5 110.7(7) . . ?
O3 Cl1 O5 113.8(6) . . ?
O6 Cl1 O5 106.0(6) . . ?
C4 N1 N2 108.6(6) . . ?
C4 N1 C6 127.7(6) . . ?
N2 N1 C6 123.6(6) . . ?
C10 N5 N4 108.3(6) . . ?
C10 N5 C8 127.1(6) . . ?
N4 N5 C8 124.0(6) . . ?
C12 N4 N5 108.6(6) . . ?
C12 N4 O2 127.3(6) . . ?
N5 N4 O2 124.0(6) . . ?
O2 N3 O1 117.9(6) . . ?
O2 N3 C7 115.9(6) . . ?
O1 N3 C7 115.9(6) . . ?
C2 N2 N1 107.9(6) . . ?
C2 N2 O1 127.8(6) . . ?
N1 N2 O1 123.7(6) . . ?
C6 N6 C8 118.3(6) . . ?
C6 N6 C7 115.6(6) . . ?
C8 N6 C7 115.1(6) . . ?
N3 O1 N2 114.4(6) . . ?
N5 C10 C11 107.4(7) . . ?
N5 C10 C9 123.9(7) . . ?
C11 C10 C9 128.7(8) . . ?
N2 C2 C3 107.4(7) . . ?
N2 C2 C1 122.9(8) . . ?
C3 C2 C1 129.6(8) . . ?
N6 C8 N5 115.2(5) . . ?
N1 C4 C3 106.8(8) . . ?
N1 C4 C5 122.0(8) . . ?
C3 C4 C5 131.1(9) . . ?
N3 O2 N4 115.1(7) . . ?
N6 C6 N1 115.6(6) . . ?
C12 C11 C10 107.4(7) . . ?
N3 C7 N6 113.8(6) . . ?
N7 C15 C14 179.4(14) . . ?
N4 C12 C11 108.3(7) . . ?
N4 C12 C13 123.6(8) . . ?
C11 C12 C13 128.1(8) . . ?
C2 C3 C4 109.3(8) . . ?

loop_
_geom_bond_atom_site_label_1
_geom_bond_atom_site_label_2
_geom_bond_distance
_geom_bond_site_symmetry_2
_geom_bond_publ_flag
Cl2 O7 1.372(7) . ?
Cl2 O10 1.396(10) . ?
Cl2 O9 1.417(9) . ?
Cl2 O8 1.437(8) . ?
Cl1 O4 1.346(11) . ?
Cl1 O3 1.359(8) . ?
Cl1 O6 1.399(10) . ?
Cl1 O5 1.419(7) . ?
N1 C4 1.362(11) . ?
N1 N2 1.370(8) . ?
N1 C6 1.501(9) . ?
N5 C10 1.345(9) . ?
N5 N4 1.368(7) . ?
N5 C8 1.491(9) . ?
N4 C12 1.330(10) . ?
N4 O2 1.506(9) . ?
N3 O2 1.438(10) . ?
N3 O1 1.442(9) . ?
N3 C7 1.446(10) . ?
N2 C2 1.358(9) . ?
N2 O1 1.501(9) . ?
N6 C6 1.417(9) . ?
N6 C8 1.440(9) . ?
N6 C7 1.464(10) . ?
C10 C11 1.379(11) . ?
C10 C9 1.493(12) . ?
C2 C3 1.361(13) . ?
C2 C1 1.492(12) . ?
N7 C15 1.103(12) . ?
C4 C3 1.362(12) . ?
C4 C5 1.491(12) . ?
C11 C12 1.369(11) . ?
C15 C14 1.440(15) . ?
C12 C13 1.501(11) . ?
